data_7055785
loop_
_publ_author_name
'Yang, Jin'

_publ_section_title
;
 Mono- and dinuclear palladium(ii) complexes containing both
 N-heterocyclic carbenes and tetrazole ligands as catalysts for Hiyama
 coupling
;
_journal_issue 11
_journal_name_full 'New J. Chem.'
_journal_page_first 9739
_journal_paper_doi 10.1039/C6NJ02320G
_journal_volume 40
_journal_year 2016
_chemical_formula_moiety '4(C34 H42 Cl2 N6 Pd), C H2 Cl2'
_chemical_formula_sum 'C137 H170 Cl10 N24 Pd4'
_chemical_formula_weight 2933.07
_chemical_name_systematic
; 
 ? 
;
_space_group_IT_number 2
_symmetry_cell_setting triclinic
_symmetry_space_group_name_Hall '-P 1'
_symmetry_space_group_name_H-M 'P -1'
_atom_sites_solution_hydrogens geom
_atom_sites_solution_primary direct
_atom_sites_solution_secondary difmap
_audit_creation_method SHELXL-97
_audit_update_record
;
2016-07-21 deposited with the CCDC.
2016-09-30 downloaded from the CCDC.
;
_cell_angle_alpha 68.845(4)
_cell_angle_beta 72.185(4)
_cell_angle_gamma 63.367(3)
_cell_formula_units_Z 1
_cell_length_a 14.712(4)
_cell_length_b 15.207(4)
_cell_length_c 20.231(5)
_cell_measurement_reflns_used 9990
_cell_measurement_temperature 296(2)
_cell_measurement_theta_max 28.2521
_cell_measurement_theta_min 2.2018
_cell_volume 3716.4(17)
_computing_cell_refinement 'Bruker SMART'
_computing_data_collection 'Bruker SMART APEX II'
_computing_data_reduction 'Bruker SAINT'
_computing_molecular_graphics 'Bruker SHELXTL'
_computing_publication_material 'Bruker SHELXTL'
_computing_structure_refinement 'SHELXL-97 (Sheldrick, 2008)'
_computing_structure_solution 'SHELXS-97 (Sheldrick, 2008)'
_diffrn_ambient_temperature 296(2)
_diffrn_measured_fraction_theta_full 0.988
_diffrn_measured_fraction_theta_max 0.988
_diffrn_measurement_device_type 'Bruker APEX II area detector'
_diffrn_measurement_method '\w scans'
_diffrn_radiation_monochromator graphite
_diffrn_radiation_source 'fine-focus sealed tube'
_diffrn_radiation_type MoK\a
_diffrn_radiation_wavelength 0.71073
_diffrn_reflns_av_R_equivalents 0.0169
_diffrn_reflns_av_unetI/netI 0.0320
_diffrn_reflns_limit_h_max 16
_diffrn_reflns_limit_h_min -17
_diffrn_reflns_limit_k_max 18
_diffrn_reflns_limit_k_min -15
_diffrn_reflns_limit_l_max 21
_diffrn_reflns_limit_l_min -24
_diffrn_reflns_number 19021
_diffrn_reflns_theta_full 25.00
_diffrn_reflns_theta_max 25.00
_diffrn_reflns_theta_min 2.20
_exptl_absorpt_coefficient_mu 0.710
_exptl_absorpt_correction_T_max 0.9010
_exptl_absorpt_correction_T_min 0.8481
_exptl_absorpt_correction_type multi-scan
_exptl_absorpt_process_details SADABS
_exptl_crystal_colour yellow
_exptl_crystal_density_diffrn 1.311
_exptl_crystal_density_method 'not measured'
_exptl_crystal_description block
_exptl_crystal_F_000 1514
_exptl_crystal_size_max 0.24
_exptl_crystal_size_mid 0.21
_exptl_crystal_size_min 0.15
_refine_diff_density_max 0.434
_refine_diff_density_min -0.372
_refine_diff_density_rms 0.058
_refine_ls_extinction_coef 0.0052(2)
_refine_ls_extinction_expression Fc^*^=kFc[1+0.001xFc^2^\l^3^/sin(2\q)]^-1/4^
_refine_ls_extinction_method SHELXL
_refine_ls_goodness_of_fit_ref 1.044
_refine_ls_hydrogen_treatment constr
_refine_ls_matrix_type full
_refine_ls_number_parameters 819
_refine_ls_number_reflns 12946
_refine_ls_number_restraints 39
_refine_ls_restrained_S_all 1.072
_refine_ls_R_factor_all 0.0424
_refine_ls_R_factor_gt 0.0317
_refine_ls_shift/su_max 0.001
_refine_ls_shift/su_mean 0.000
_refine_ls_structure_factor_coef Fsqd
_refine_ls_weighting_details 'calc w=1/[\s^2^(Fo^2^)+(0.0412P)^2^+1.8296P] where P=(Fo^2^+2Fc^2^)/3'
_refine_ls_weighting_scheme calc
_refine_ls_wR_factor_gt 0.0803
_refine_ls_wR_factor_ref 0.0886
_reflns_number_gt 10691
_reflns_number_total 12946
_reflns_threshold_expression >2sigma(I)
_cod_data_source_file c6nj02320g2.cif
_cod_data_source_block 3
_cod_depositor_comments
;
The following automatic conversions were performed:

'_symmetry_cell_setting' value 'Triclinic' changed to 'triclinic'
according to
/usr/data/users/saulius/crontab/automatic-downloads/rss-feeds/RSC/lib/dictionaries/cif_core.dic
dictionary named 'cif_core.dic' version 2.4.2 from 2011-04-26.

'_exptl_absorpt_correction_type' value 'Multi-scan' changed to
'multi-scan' according to
/usr/data/users/saulius/crontab/automatic-downloads/rss-feeds/RSC/lib/dictionaries/cif_core.dic
dictionary named 'cif_core.dic' version 2.4.2 from 2011-04-26.

Automatic conversion script
Id: cif_fix_values 4268 2015-11-12 08:31:59Z antanas 

 Adding full bibliography for 7055783--7055788.cif.
;
_cod_original_cell_volume 3716.3(16)
_cod_database_code 7055785

loop_
_symmetry_equiv_pos_as_xyz
'x, y, z'
'-x, -y, -z'

loop_
_atom_site_label
_atom_site_type_symbol
_atom_site_fract_x
_atom_site_fract_y
_atom_site_fract_z
_atom_site_U_iso_or_equiv
_atom_site_adp_type
_atom_site_occupancy
_atom_site_symmetry_multiplicity
_atom_site_calc_flag
_atom_site_refinement_flags
Pd1 Pd 0.624094(16) 0.520833(16) 0.268523(11) 0.04195(8) Uani 1 1 d .
Cl1 Cl 0.61974(7) 0.63533(6) 0.31937(5) 0.0631(2) Uani 1 1 d .
Cl2 Cl 0.62781(6) 0.40924(7) 0.21500(5) 0.0621(2) Uani 1 1 d .
N1 N 0.80802(17) 0.39415(16) 0.33738(11) 0.0381(5) Uani 1 1 d .
N2 N 0.85339(16) 0.43409(16) 0.22233(11) 0.0372(5) Uani 1 1 d .
N3 N 0.4650(2) 0.5915(2) 0.26980(14) 0.0591(7) Uani 1 1 d .
N4 N 0.4067(2) 0.6917(2) 0.2603(2) 0.0985(13) Uani 1 1 d .
N5 N 0.3116(3) 0.7054(3) 0.2690(3) 0.1072(14) Uani 1 1 d .
N6 N 0.3071(2) 0.6144(3) 0.28449(16) 0.0704(8) Uani 1 1 d .
C1 C 0.7700(2) 0.44587(19) 0.27521(13) 0.0354(6) Uani 1 1 d .
C2 C 0.9145(2) 0.3510(2) 0.32247(15) 0.0459(7) Uani 1 1 d .
H2 H 0.9586 0.3114 0.3559 0.055 Uiso 1 1 calc R
C3 C 0.9423(2) 0.3768(2) 0.25125(15) 0.0443(6) Uani 1 1 d .
H3 H 1.0095 0.3594 0.2257 0.053 Uiso 1 1 calc R
C4 C 0.7453(2) 0.3865(2) 0.40830(14) 0.0454(7) Uani 1 1 d .
C5 C 0.7460(3) 0.4391(2) 0.45179(16) 0.0606(9) Uani 1 1 d .
C6 C 0.6787(4) 0.4362(3) 0.51733(19) 0.0844(13) Uani 1 1 d .
H6 H 0.6787 0.4688 0.5484 0.101 Uiso 1 1 calc R
C7 C 0.6139(4) 0.3876(4) 0.5369(2) 0.0928(15) Uani 1 1 d .
H7 H 0.5667 0.3908 0.5797 0.111 Uiso 1 1 calc R
C8 C 0.6165(3) 0.3334(3) 0.4946(2) 0.0735(11) Uani 1 1 d .
H8 H 0.5722 0.2988 0.5096 0.088 Uiso 1 1 calc R
C9 C 0.6845(2) 0.3292(2) 0.42916(15) 0.0516(7) Uani 1 1 d .
C10 C 0.8167(3) 0.4957(3) 0.4319(2) 0.0753(11) Uani 1 1 d .
H10 H 0.8433 0.5058 0.3801 0.090 Uiso 1 1 calc R
C11 C 0.9090(5) 0.4318(4) 0.4718(3) 0.1127(17) Uani 1 1 d .
H11A H 0.8845 0.4186 0.5227 0.169 Uiso 1 1 calc R
H11B H 0.9534 0.4685 0.4587 0.169 Uiso 1 1 calc R
H11C H 0.9468 0.3683 0.4588 0.169 Uiso 1 1 calc R
C12 C 0.7619(5) 0.5999(4) 0.4472(3) 0.1149(18) Uani 1 1 d .
H12A H 0.6994 0.6364 0.4273 0.172 Uiso 1 1 calc R
H12B H 0.8062 0.6375 0.4257 0.172 Uiso 1 1 calc R
H12C H 0.7454 0.5916 0.4982 0.172 Uiso 1 1 calc R
C13 C 0.6954(3) 0.2604(3) 0.38689(18) 0.0625(9) Uani 1 1 d .
H13 H 0.7136 0.2925 0.3358 0.075 Uiso 1 1 calc R
C14 C 0.7842(4) 0.1585(3) 0.4065(3) 0.0931(14) Uani 1 1 d .
H14A H 0.8461 0.1701 0.3991 0.140 Uiso 1 1 calc R
H14B H 0.7947 0.1169 0.3766 0.140 Uiso 1 1 calc R
H14C H 0.7680 0.1244 0.4561 0.140 Uiso 1 1 calc R
C15 C 0.5967(4) 0.2447(4) 0.3961(3) 0.1108(18) Uani 1 1 d .
H15A H 0.5831 0.2033 0.4437 0.166 Uiso 1 1 calc R
H15B H 0.6046 0.2112 0.3614 0.166 Uiso 1 1 calc R
H15C H 0.5402 0.3096 0.3890 0.166 Uiso 1 1 calc R
C16 C 0.8522(2) 0.4702(2) 0.14566(13) 0.0407(6) Uani 1 1 d .
C17 C 0.8294(2) 0.5731(2) 0.11227(15) 0.0469(7) Uani 1 1 d .
C18 C 0.8305(3) 0.6045(3) 0.03855(17) 0.0611(9) Uani 1 1 d .
H18 H 0.8152 0.6731 0.0145 0.073 Uiso 1 1 calc R
C19 C 0.8538(3) 0.5366(3) 0.00067(17) 0.0677(10) Uani 1 1 d .
H19 H 0.8538 0.5593 -0.0486 0.081 Uiso 1 1 calc R
C20 C 0.8767(3) 0.4362(3) 0.03457(17) 0.0625(9) Uani 1 1 d .
H20 H 0.8926 0.3910 0.0079 0.075 Uiso 1 1 calc R
C21 C 0.8772(2) 0.3990(2) 0.10840(15) 0.0478(7) Uani 1 1 d .
C22 C 0.8093(3) 0.6499(2) 0.15125(17) 0.0596(8) Uani 1 1 d .
H22 H 0.7990 0.6176 0.2030 0.072 Uiso 1 1 calc R
C23 C 0.7114(4) 0.7442(3) 0.1349(3) 0.1108(18) Uani 1 1 d .
H23A H 0.6947 0.7864 0.1659 0.166 Uiso 1 1 calc R
H23B H 0.6553 0.7235 0.1428 0.166 Uiso 1 1 calc R
H23C H 0.7226 0.7820 0.0856 0.166 Uiso 1 1 calc R
C24 C 0.9022(4) 0.6776(5) 0.1329(3) 0.123(2) Uani 1 1 d .
H24A H 0.9608 0.6176 0.1476 0.184 Uiso 1 1 calc R
H24B H 0.8885 0.7269 0.1575 0.184 Uiso 1 1 calc R
H24C H 0.9163 0.7060 0.0819 0.184 Uiso 1 1 calc R
C25 C 0.9085(3) 0.2859(2) 0.14266(17) 0.0594(8) Uani 1 1 d .
H25 H 0.8940 0.2750 0.1950 0.071 Uiso 1 1 calc R
C26 C 0.8484(3) 0.2404(3) 0.1245(2) 0.0840(12) Uani 1 1 d .
H26A H 0.7757 0.2782 0.1360 0.126 Uiso 1 1 calc R
H26B H 0.8648 0.1705 0.1519 0.126 Uiso 1 1 calc R
H26C H 0.8668 0.2437 0.0741 0.126 Uiso 1 1 calc R
C27 C 1.0240(3) 0.2305(3) 0.1205(2) 0.0782(11) Uani 1 1 d .
H27A H 1.0400 0.2393 0.0694 0.117 Uiso 1 1 calc R
H27B H 1.0435 0.1592 0.1446 0.117 Uiso 1 1 calc R
H27C H 1.0613 0.2582 0.1335 0.117 Uiso 1 1 calc R
C28 C 0.4022(3) 0.5458(3) 0.28457(18) 0.0623(9) Uani 1 1 d .
H28 H 0.4212 0.4759 0.2937 0.075 Uiso 1 1 calc R
C29 C 0.2114(3) 0.6034(4) 0.2955(2) 0.0882(14) Uani 1 1 d .
C30 C 0.2103(4) 0.5159(6) 0.2994(3) 0.127(2) Uani 1 1 d .
H30 H 0.2718 0.4594 0.2972 0.153 Uiso 1 1 calc R
C31 C 0.1163(7) 0.5076(8) 0.3069(4) 0.176(4) Uani 1 1 d .
H31 H 0.1147 0.4464 0.3085 0.212 Uiso 1 1 calc R
C32 C 0.0281(7) 0.5906(11) 0.3116(4) 0.181(5) Uani 1 1 d .
H32 H -0.0345 0.5871 0.3145 0.217 Uiso 1 1 calc R
C33 C 0.0294(5) 0.6797(9) 0.3121(5) 0.203(5) Uani 1 1 d .
H33 H -0.0324 0.7346 0.3186 0.243 Uiso 1 1 calc R
C34 C 0.1222(4) 0.6881(5) 0.3031(4) 0.152(3) Uani 1 1 d .
H34 H 0.1246 0.7487 0.3021 0.183 Uiso 1 1 calc R
Pd2 Pd 0.353379(16) 0.216534(15) 0.241803(11) 0.04029(8) Uani 1 1 d .
Cl3 Cl 0.20264(6) 0.22371(6) 0.22767(6) 0.0699(2) Uani 1 1 d .
Cl4 Cl 0.49954(7) 0.21184(6) 0.26271(5) 0.0715(3) Uani 1 1 d .
N7 N 0.47515(17) -0.00426(16) 0.26706(11) 0.0388(5) Uani 1 1 d .
N8 N 0.34901(17) 0.02395(16) 0.35428(11) 0.0410(5) Uani 1 1 d .
N9 N 0.3237(2) 0.36888(19) 0.18043(14) 0.0557(6) Uani 1 1 d .
N10 N 0.2354(3) 0.4352(2) 0.15370(18) 0.0747(9) Uani 1 1 d .
N11 N 0.2499(3) 0.5158(2) 0.11045(19) 0.0809(10) Uani 1 1 d .
N12 N 0.3478(2) 0.50250(19) 0.10882(15) 0.0625(7) Uani 1 1 d .
C35 C 0.3924(2) 0.07168(19) 0.29083(13) 0.0361(6) Uani 1 1 d .
C36 C 0.4821(2) -0.0976(2) 0.31477(15) 0.0474(7) Uani 1 1 d .
H36 H 0.5317 -0.1609 0.3096 0.057 Uiso 1 1 calc R
C37 C 0.4051(2) -0.0803(2) 0.36918(16) 0.0504(7) Uani 1 1 d .
H37 H 0.3910 -0.1291 0.4100 0.060 Uiso 1 1 calc R
C38 C 0.5430(2) 0.0066(2) 0.19842(14) 0.0429(6) Uani 1 1 d .
C39 C 0.5050(2) 0.0240(2) 0.13756(15) 0.0505(7) Uani 1 1 d .
C40 C 0.5725(3) 0.0301(3) 0.07291(18) 0.0681(10) Uani 1 1 d .
H40 H 0.5504 0.0421 0.0309 0.082 Uiso 1 1 calc R
C41 C 0.6709(3) 0.0188(3) 0.0693(2) 0.0795(12) Uani 1 1 d .
H41 H 0.7146 0.0235 0.0250 0.095 Uiso 1 1 calc R
C42 C 0.7066(3) 0.0007(3) 0.1299(2) 0.0728(10) Uani 1 1 d .
H42 H 0.7741 -0.0066 0.1261 0.087 Uiso 1 1 calc R
C43 C 0.6429(2) -0.0069(2) 0.19721(17) 0.0532(8) Uani 1 1 d .
C44 C 0.3991(3) 0.0283(3) 0.14104(17) 0.0604(8) Uani 1 1 d .
H44 H 0.3565 0.0448 0.1861 0.072 Uiso 1 1 calc R
C45 C 0.3453(4) 0.1099(3) 0.0796(2) 0.0874(12) Uani 1 1 d .
H45A H 0.3348 0.1759 0.0819 0.131 Uiso 1 1 calc R
H45B H 0.2798 0.1072 0.0838 0.131 Uiso 1 1 calc R
H45C H 0.3874 0.0982 0.0345 0.131 Uiso 1 1 calc R
C46 C 0.4064(4) -0.0762(3) 0.1441(2) 0.0914(13) Uani 1 1 d .
H46A H 0.4496 -0.0955 0.1013 0.137 Uiso 1 1 calc R
H46B H 0.3386 -0.0735 0.1477 0.137 Uiso 1 1 calc R
H46C H 0.4355 -0.1255 0.1854 0.137 Uiso 1 1 calc R
C47 C 0.6858(3) -0.0333(3) 0.26421(19) 0.0639(9) Uani 1 1 d .
H47 H 0.6272 -0.0171 0.3032 0.077 Uiso 1 1 calc R
C48 C 0.7491(3) -0.1476(3) 0.2859(2) 0.0836(12) Uani 1 1 d .
H48A H 0.7069 -0.1846 0.2930 0.125 Uiso 1 1 calc R
H48B H 0.7728 -0.1647 0.3299 0.125 Uiso 1 1 calc R
H48C H 0.8074 -0.1655 0.2486 0.125 Uiso 1 1 calc R
C49 C 0.7501(3) 0.0266(4) 0.2558(3) 0.0970(14) Uani 1 1 d .
H49A H 0.8112 0.0077 0.2206 0.146 Uiso 1 1 calc R
H49B H 0.7694 0.0115 0.3011 0.146 Uiso 1 1 calc R
H49C H 0.7104 0.0982 0.2404 0.146 Uiso 1 1 calc R
C50 C 0.2521(2) 0.0677(2) 0.39831(15) 0.0485(7) Uani 1 1 d .
C51 C 0.1683(2) 0.0505(2) 0.39532(17) 0.0575(8) Uani 1 1 d .
C52 C 0.0764(3) 0.0886(3) 0.4419(2) 0.0784(12) Uani 1 1 d .
H52 H 0.0183 0.0788 0.4423 0.094 Uiso 1 1 calc R
C53 C 0.0715(4) 0.1406(3) 0.4869(2) 0.0935(15) Uani 1 1 d .
H53 H 0.0099 0.1656 0.5174 0.112 Uiso 1 1 calc R
C54 C 0.1541(4) 0.1557(3) 0.4877(2) 0.0893(14) Uani 1 1 d .
H54 H 0.1478 0.1923 0.5182 0.107 Uiso 1 1 calc R
C55 C 0.2490(3) 0.1186(3) 0.44444(18) 0.0641(9) Uani 1 1 d .
C56 C 0.1734(3) -0.0066(3) 0.3465(2) 0.0687(10) Uani 1 1 d .
H56 H 0.2354 -0.0094 0.3096 0.082 Uiso 1 1 calc R
C57 C 0.0808(4) 0.0447(4) 0.3078(3) 0.1022(15) Uani 1 1 d .
H57A H 0.0207 0.0382 0.3417 0.153 Uiso 1 1 calc R
H57B H 0.0945 0.0126 0.2708 0.153 Uiso 1 1 calc R
H57C H 0.0691 0.1157 0.2865 0.153 Uiso 1 1 calc R
C58 C 0.1849(4) -0.1169(3) 0.3876(3) 0.0960(14) Uani 1 1 d .
H58A H 0.2469 -0.1512 0.4079 0.144 Uiso 1 1 calc R
H58B H 0.1884 -0.1519 0.3551 0.144 Uiso 1 1 calc R
H58C H 0.1264 -0.1167 0.4254 0.144 Uiso 1 1 calc R
C59 C 0.3385(3) 0.1355(4) 0.4485(2) 0.0852(12) Uani 1 1 d U
H59 H 0.3977 0.1041 0.4143 0.102 Uiso 1 1 calc R
C60 C 0.3151(5) 0.2497(5) 0.4259(4) 0.144(2) Uani 1 1 d U
H60A H 0.3004 0.2782 0.3779 0.216 Uiso 1 1 calc R
H60B H 0.3738 0.2605 0.4276 0.216 Uiso 1 1 calc R
H60C H 0.2564 0.2822 0.4582 0.216 Uiso 1 1 calc R
C61 C 0.3665(6) 0.0854(7) 0.5228(3) 0.173(3) Uani 1 1 d U
H61A H 0.4194 0.1037 0.5257 0.260 Uiso 1 1 calc R
H61B H 0.3914 0.0127 0.5320 0.260 Uiso 1 1 calc R
H61C H 0.3066 0.1079 0.5579 0.260 Uiso 1 1 calc R
C62 C 0.3910(3) 0.4121(2) 0.15235(18) 0.0582(8) Uani 1 1 d .
H62 H 0.4581 0.3841 0.1614 0.070 Uiso 1 1 calc R
C63 C 0.3915(3) 0.5754(2) 0.06183(19) 0.0672(9) Uani 1 1 d .
C64 C 0.4719(4) 0.5794(3) 0.0785(2) 0.0855(12) Uani 1 1 d .
H64 H 0.4975 0.5367 0.1205 0.103 Uiso 1 1 calc R
C65 C 0.5153(4) 0.6487(4) 0.0314(3) 0.1048(16) Uani 1 1 d .
H65 H 0.5707 0.6528 0.0414 0.126 Uiso 1 1 calc R
C66 C 0.4749(5) 0.7114(3) -0.0304(3) 0.1087(17) Uani 1 1 d .
H66 H 0.5030 0.7585 -0.0618 0.130 Uiso 1 1 calc R
C67 C 0.3955(5) 0.7054(4) -0.0458(3) 0.1093(17) Uani 1 1 d .
H67 H 0.3696 0.7482 -0.0877 0.131 Uiso 1 1 calc R
C68 C 0.3522(4) 0.6365(3) -0.0001(2) 0.0909(13) Uani 1 1 d .
H68 H 0.2978 0.6315 -0.0109 0.109 Uiso 1 1 calc R
C69 C 0.924(2) 0.1600(17) 0.9123(13) 0.269(11) Uani 0.50 1 d PDU
H69A H 0.9778 0.1783 0.8754 0.322 Uiso 0.50 1 calc PR
H69B H 0.8861 0.2111 0.9391 0.322 Uiso 0.50 1 calc PR
Cl5 Cl 0.9717(13) 0.0397(14) 0.9669(8) 0.491(9) Uani 0.50 1 d PDU
Cl6 Cl 0.8451(13) 0.1389(13) 0.8778(8) 0.515(9) Uani 0.50 1 d PDU

loop_
_atom_site_aniso_label
_atom_site_aniso_U_11
_atom_site_aniso_U_22
_atom_site_aniso_U_33
_atom_site_aniso_U_23
_atom_site_aniso_U_13
_atom_site_aniso_U_12
Pd1 0.03418(12) 0.04016(13) 0.04093(13) -0.00593(9) -0.00396(9) -0.01046(9)
Cl1 0.0605(5) 0.0469(4) 0.0739(5) -0.0246(4) 0.0011(4) -0.0149(4)
Cl2 0.0552(5) 0.0692(5) 0.0681(5) -0.0247(4) -0.0206(4) -0.0173(4)
N1 0.0418(13) 0.0390(12) 0.0311(11) -0.0100(9) -0.0056(9) -0.0132(10)
N2 0.0364(12) 0.0406(12) 0.0317(11) -0.0093(9) -0.0049(9) -0.0129(10)
N3 0.0405(14) 0.0589(17) 0.0597(16) -0.0080(13) -0.0076(12) -0.0101(13)
N4 0.0450(18) 0.059(2) 0.160(4) -0.006(2) -0.026(2) -0.0052(15)
N5 0.048(2) 0.077(3) 0.171(4) -0.018(3) -0.029(2) -0.0057(17)
N6 0.0383(16) 0.092(2) 0.0685(19) -0.0190(17) -0.0066(13) -0.0175(15)
C1 0.0386(14) 0.0335(13) 0.0317(13) -0.0094(11) -0.0035(11) -0.0128(11)
C2 0.0436(16) 0.0484(17) 0.0431(16) -0.0114(13) -0.0157(12) -0.0106(13)
C3 0.0349(14) 0.0483(16) 0.0468(16) -0.0172(13) -0.0085(12) -0.0087(12)
C4 0.0501(17) 0.0433(16) 0.0307(14) -0.0054(12) -0.0043(12) -0.0127(13)
C5 0.082(2) 0.0520(19) 0.0412(17) -0.0153(14) -0.0065(16) -0.0199(17)
C6 0.121(4) 0.076(3) 0.042(2) -0.0232(18) 0.005(2) -0.032(3)
C7 0.103(3) 0.084(3) 0.047(2) -0.011(2) 0.019(2) -0.023(3)
C8 0.067(2) 0.065(2) 0.057(2) 0.0087(18) 0.0010(17) -0.0243(19)
C9 0.0508(17) 0.0474(17) 0.0414(16) 0.0040(13) -0.0115(13) -0.0157(14)
C10 0.111(3) 0.073(2) 0.059(2) -0.0297(19) -0.011(2) -0.042(2)
C11 0.142(5) 0.128(4) 0.101(4) -0.030(3) -0.042(3) -0.065(4)
C12 0.178(6) 0.089(3) 0.104(4) -0.050(3) -0.017(4) -0.059(4)
C13 0.076(2) 0.064(2) 0.0550(19) 0.0057(16) -0.0227(17) -0.0426(19)
C14 0.116(4) 0.062(2) 0.114(4) -0.027(2) -0.045(3) -0.025(2)
C15 0.118(4) 0.141(5) 0.107(4) 0.004(3) -0.041(3) -0.091(4)
C16 0.0387(15) 0.0515(16) 0.0298(13) -0.0097(12) -0.0026(11) -0.0182(13)
C17 0.0452(16) 0.0491(17) 0.0405(15) -0.0080(13) -0.0034(12) -0.0184(13)
C18 0.071(2) 0.060(2) 0.0438(18) 0.0003(15) -0.0108(15) -0.0274(17)
C19 0.085(3) 0.086(3) 0.0347(16) -0.0037(17) -0.0116(16) -0.044(2)
C20 0.078(2) 0.077(2) 0.0421(17) -0.0223(17) -0.0033(16) -0.037(2)
C21 0.0523(17) 0.0540(18) 0.0390(15) -0.0139(13) -0.0027(13) -0.0239(14)
C22 0.076(2) 0.0500(18) 0.0465(17) -0.0091(14) 0.0011(16) -0.0290(17)
C23 0.144(5) 0.053(2) 0.093(3) -0.019(2) -0.028(3) 0.004(3)
C24 0.142(5) 0.170(5) 0.120(4) -0.091(4) 0.040(3) -0.113(4)
C25 0.078(2) 0.0568(19) 0.0465(17) -0.0196(15) -0.0037(16) -0.0281(17)
C26 0.096(3) 0.072(3) 0.098(3) -0.037(2) -0.003(2) -0.040(2)
C27 0.079(3) 0.069(2) 0.080(3) -0.028(2) -0.018(2) -0.012(2)
C28 0.0461(19) 0.073(2) 0.061(2) -0.0143(17) -0.0069(15) -0.0209(17)
C29 0.048(2) 0.143(4) 0.071(3) -0.023(3) -0.0043(18) -0.041(3)
C30 0.082(3) 0.198(6) 0.142(5) -0.098(5) 0.033(3) -0.080(4)
C31 0.127(6) 0.312(12) 0.177(7) -0.130(7) 0.045(5) -0.152(7)
C32 0.104(6) 0.332(15) 0.136(6) -0.027(8) -0.016(4) -0.137(8)
C33 0.055(4) 0.242(11) 0.243(10) 0.017(8) -0.046(4) -0.047(5)
C34 0.043(3) 0.144(5) 0.214(7) 0.004(5) -0.037(3) -0.019(3)
Pd2 0.04483(13) 0.03201(12) 0.04050(13) -0.00526(9) -0.01039(9) -0.01300(9)
Cl3 0.0461(4) 0.0535(5) 0.1030(7) -0.0084(5) -0.0258(4) -0.0140(4)
Cl4 0.0811(6) 0.0534(5) 0.0923(6) 0.0106(4) -0.0492(5) -0.0370(4)
N7 0.0413(12) 0.0346(12) 0.0353(12) -0.0082(9) -0.0021(9) -0.0138(10)
N8 0.0403(13) 0.0369(12) 0.0370(12) -0.0068(10) -0.0008(10) -0.0132(10)
N9 0.0650(17) 0.0401(14) 0.0589(16) -0.0012(12) -0.0248(13) -0.0173(13)
N10 0.083(2) 0.0525(17) 0.087(2) 0.0083(16) -0.0444(18) -0.0255(16)
N11 0.093(2) 0.0523(18) 0.094(2) 0.0161(16) -0.052(2) -0.0286(17)
N12 0.079(2) 0.0394(14) 0.0641(17) 0.0050(13) -0.0296(15) -0.0215(14)
C35 0.0370(14) 0.0362(14) 0.0355(14) -0.0094(11) -0.0064(11) -0.0143(11)
C36 0.0486(17) 0.0298(14) 0.0499(17) -0.0053(12) -0.0060(13) -0.0088(12)
C37 0.0543(18) 0.0355(15) 0.0452(16) 0.0007(13) -0.0042(14) -0.0148(13)
C38 0.0459(16) 0.0356(14) 0.0382(15) -0.0097(12) 0.0027(12) -0.0142(12)
C39 0.064(2) 0.0380(15) 0.0416(16) -0.0104(12) -0.0028(14) -0.0167(14)
C40 0.090(3) 0.059(2) 0.0412(18) -0.0130(15) 0.0024(17) -0.0254(19)
C41 0.087(3) 0.074(3) 0.049(2) -0.0129(18) 0.022(2) -0.030(2)
C42 0.055(2) 0.073(2) 0.074(3) -0.019(2) 0.0165(18) -0.0288(18)
C43 0.0481(18) 0.0477(17) 0.0544(18) -0.0153(14) 0.0061(14) -0.0185(14)
C44 0.072(2) 0.062(2) 0.0470(18) -0.0140(15) -0.0157(16) -0.0225(17)
C45 0.096(3) 0.085(3) 0.071(3) -0.014(2) -0.035(2) -0.017(2)
C46 0.123(4) 0.081(3) 0.092(3) -0.009(2) -0.036(3) -0.056(3)
C47 0.0471(19) 0.076(2) 0.068(2) -0.0254(19) -0.0039(16) -0.0222(17)
C48 0.066(2) 0.083(3) 0.088(3) -0.023(2) -0.024(2) -0.010(2)
C49 0.066(3) 0.117(4) 0.125(4) -0.044(3) -0.010(3) -0.044(3)
C50 0.0450(16) 0.0430(16) 0.0416(16) -0.0065(13) 0.0044(12) -0.0145(13)
C51 0.0501(19) 0.0493(18) 0.0554(19) -0.0029(15) -0.0013(15) -0.0171(15)
C52 0.047(2) 0.076(3) 0.083(3) -0.003(2) 0.0071(18) -0.0244(18)
C53 0.075(3) 0.084(3) 0.087(3) -0.033(2) 0.034(2) -0.023(2)
C54 0.090(3) 0.093(3) 0.077(3) -0.045(2) 0.033(2) -0.041(3)
C55 0.069(2) 0.059(2) 0.0527(19) -0.0233(16) 0.0127(16) -0.0226(17)
C56 0.056(2) 0.077(2) 0.072(2) -0.0101(19) -0.0062(17) -0.0357(19)
C57 0.093(3) 0.110(4) 0.119(4) -0.009(3) -0.043(3) -0.051(3)
C58 0.097(3) 0.073(3) 0.122(4) -0.019(3) -0.019(3) -0.040(2)
C59 0.093(3) 0.111(3) 0.076(3) -0.056(2) 0.011(2) -0.051(3)
C60 0.146(5) 0.139(4) 0.189(6) -0.110(4) 0.039(4) -0.082(4)
C61 0.154(5) 0.280(8) 0.107(4) -0.067(5) -0.027(4) -0.086(5)
C62 0.066(2) 0.0408(17) 0.060(2) 0.0026(15) -0.0247(16) -0.0171(16)
C63 0.088(3) 0.0410(18) 0.066(2) 0.0025(16) -0.0217(19) -0.0262(18)
C64 0.118(4) 0.066(2) 0.077(3) 0.004(2) -0.030(2) -0.049(3)
C65 0.136(4) 0.087(3) 0.109(4) -0.010(3) -0.020(3) -0.069(3)
C66 0.135(5) 0.056(3) 0.110(4) 0.002(3) -0.002(3) -0.046(3)
C67 0.123(4) 0.067(3) 0.094(3) 0.025(2) -0.023(3) -0.033(3)
C68 0.102(3) 0.059(2) 0.084(3) 0.020(2) -0.033(2) -0.027(2)
C69 0.273(14) 0.272(14) 0.271(14) -0.071(10) -0.031(9) -0.123(10)
Cl5 0.446(12) 0.494(12) 0.487(13) -0.125(9) -0.027(9) -0.178(9)
Cl6 0.517(12) 0.553(12) 0.464(12) -0.065(9) -0.077(9) -0.252(9)

loop_
_atom_type_symbol
_atom_type_description
_atom_type_scat_dispersion_real
_atom_type_scat_dispersion_imag
_atom_type_scat_source
C C 0.0033 0.0016 'International Tables Vol C Tables 4.2.6.8 and 6.1.1.4'
H H 0.0000 0.0000 'International Tables Vol C Tables 4.2.6.8 and 6.1.1.4'
N N 0.0061 0.0033 'International Tables Vol C Tables 4.2.6.8 and 6.1.1.4'
Cl Cl 0.1484 0.1585 'International Tables Vol C Tables 4.2.6.8 and 6.1.1.4'
Pd Pd -0.9988 1.0072 'International Tables Vol C Tables 4.2.6.8 and 6.1.1.4'

loop_
_geom_angle_atom_site_label_1
_geom_angle_atom_site_label_2
_geom_angle_atom_site_label_3
_geom_angle
_geom_angle_site_symmetry_1
C1 Pd1 N3 174.84(10) .
C1 Pd1 Cl1 89.23(8) .
N3 Pd1 Cl1 91.59(9) .
C1 Pd1 Cl2 91.31(8) .
N3 Pd1 Cl2 87.99(9) .
Cl1 Pd1 Cl2 178.59(3) .
C1 N1 C2 109.8(2) .
C1 N1 C4 124.4(2) .
C2 N1 C4 125.7(2) .
C1 N2 C3 110.2(2) .
C1 N2 C16 126.2(2) .
C3 N2 C16 123.5(2) .
C28 N3 N4 106.6(3) .
C28 N3 Pd1 126.1(2) .
N4 N3 Pd1 127.2(2) .
N5 N4 N3 109.2(3) .
N4 N5 N6 107.6(3) .
C28 N6 N5 107.6(3) .
C28 N6 C29 130.7(4) .
N5 N6 C29 121.7(4) .
N2 C1 N1 105.4(2) .
N2 C1 Pd1 129.52(19) .
N1 C1 Pd1 125.09(18) .
C3 C2 N1 107.2(2) .
C2 C3 N2 107.4(2) .
C5 C4 C9 123.0(3) .
C5 C4 N1 118.6(3) .
C9 C4 N1 118.5(3) .
C6 C5 C4 116.8(3) .
C6 C5 C10 119.7(3) .
C4 C5 C10 123.5(3) .
C7 C6 C5 121.7(4) .
C6 C7 C8 120.6(4) .
C7 C8 C9 121.2(4) .
C4 C9 C8 116.4(3) .
C4 C9 C13 122.6(3) .
C8 C9 C13 120.9(3) .
C5 C10 C12 112.9(4) .
C5 C10 C11 110.2(4) .
C12 C10 C11 109.7(4) .
C9 C13 C15 113.6(4) .
C9 C13 C14 109.7(3) .
C15 C13 C14 110.9(3) .
C17 C16 C21 122.9(2) .
C17 C16 N2 118.9(2) .
C21 C16 N2 118.2(2) .
C16 C17 C18 117.1(3) .
C16 C17 C22 123.3(3) .
C18 C17 C22 119.5(3) .
C19 C18 C17 121.3(3) .
C20 C19 C18 120.3(3) .
C19 C20 C21 121.7(3) .
C16 C21 C20 116.6(3) .
C16 C21 C25 123.9(3) .
C20 C21 C25 119.4(3) .
C24 C22 C17 110.0(3) .
C24 C22 C23 111.7(4) .
C17 C22 C23 111.5(3) .
C21 C25 C27 110.3(3) .
C21 C25 C26 112.6(3) .
C27 C25 C26 110.0(3) .
N3 C28 N6 109.0(3) .
C30 C29 C34 122.6(5) .
C30 C29 N6 120.6(5) .
C34 C29 N6 116.8(5) .
C29 C30 C31 120.0(7) .
C32 C31 C30 118.4(8) .
C31 C32 C33 121.2(7) .
C32 C33 C34 119.9(8) .
C33 C34 C29 117.6(8) .
C35 Pd2 N9 174.23(11) .
C35 Pd2 Cl3 90.48(8) .
N9 Pd2 Cl3 91.88(8) .
C35 Pd2 Cl4 89.54(8) .
N9 Pd2 Cl4 88.44(8) .
Cl3 Pd2 Cl4 176.40(4) .
C35 N7 C36 110.8(2) .
C35 N7 C38 126.1(2) .
C36 N7 C38 122.9(2) .
C35 N8 C37 110.3(2) .
C35 N8 C50 127.6(2) .
C37 N8 C50 121.7(2) .
C62 N9 N10 107.1(3) .
C62 N9 Pd2 126.2(2) .
N10 N9 Pd2 126.0(2) .
N11 N10 N9 109.0(3) .
N10 N11 N12 107.4(3) .
C62 N12 N11 108.0(3) .
C62 N12 C63 130.1(3) .
N11 N12 C63 121.8(3) .
N8 C35 N7 104.6(2) .
N8 C35 Pd2 130.21(19) .
N7 C35 Pd2 125.21(18) .
C37 C36 N7 107.1(2) .
C36 C37 N8 107.3(2) .
C43 C38 C39 124.0(3) .
C43 C38 N7 118.5(3) .
C39 C38 N7 117.3(3) .
C40 C39 C38 116.3(3) .
C40 C39 C44 120.3(3) .
C38 C39 C44 123.1(3) .
C41 C40 C39 121.4(4) .
C40 C41 C42 121.1(3) .
C41 C42 C43 120.8(4) .
C38 C43 C42 116.3(3) .
C38 C43 C47 123.6(3) .
C42 C43 C47 120.0(3) .
C39 C44 C46 109.9(3) .
C39 C44 C45 113.4(3) .
C46 C44 C45 110.9(3) .
C43 C47 C49 113.4(3) .
C43 C47 C48 109.7(3) .
C49 C47 C48 110.2(3) .
C55 C50 C51 124.0(3) .
C55 C50 N8 118.6(3) .
C51 C50 N8 117.3(3) .
C50 C51 C52 116.3(3) .
C50 C51 C56 123.4(3) .
C52 C51 C56 120.4(3) .
C53 C52 C51 120.5(4) .
C54 C53 C52 121.1(4) .
C53 C54 C55 122.3(4) .
C54 C55 C50 115.9(4) .
C54 C55 C59 120.1(4) .
C50 C55 C59 124.0(3) .
C51 C56 C57 113.3(3) .
C51 C56 C58 111.2(3) .
C57 C56 C58 109.6(3) .
C55 C59 C61 111.0(4) .
C55 C59 C60 109.5(4) .
C61 C59 C60 111.9(5) .
N9 C62 N12 108.6(3) .
C64 C63 C68 122.4(4) .
C64 C63 N12 119.2(3) .
C68 C63 N12 118.3(4) .
C63 C64 C65 118.6(4) .
C66 C65 C64 119.1(5) .
C67 C66 C65 121.1(5) .
C66 C67 C68 120.7(5) .
C63 C68 C67 118.1(5) .
Cl5 C69 Cl6 96.9(11) .
Cl5 Cl5 C69 152(2) 2_757

loop_
_geom_bond_atom_site_label_1
_geom_bond_atom_site_label_2
_geom_bond_distance
_geom_bond_site_symmetry_2
Pd1 C1 1.949(3) .
Pd1 N3 2.088(3) .
Pd1 Cl1 2.2905(10) .
Pd1 Cl2 2.2940(9) .
N1 C1 1.355(3) .
N1 C2 1.382(3) .
N1 C4 1.445(3) .
N2 C1 1.349(3) .
N2 C3 1.375(3) .
N2 C16 1.449(3) .
N3 C28 1.297(4) .
N3 N4 1.347(4) .
N4 N5 1.283(5) .
N5 N6 1.332(5) .
N6 C28 1.318(4) .
N6 C29 1.432(5) .
C2 C3 1.331(4) .
C4 C5 1.391(4) .
C4 C9 1.392(4) .
C5 C6 1.391(5) .
C5 C10 1.510(5) .
C6 C7 1.343(6) .
C7 C8 1.369(6) .
C8 C9 1.397(5) .
C9 C13 1.505(5) .
C10 C12 1.521(5) .
C10 C11 1.537(6) .
C13 C15 1.521(5) .
C13 C14 1.524(5) .
C16 C17 1.387(4) .
C16 C21 1.393(4) .
C17 C18 1.390(4) .
C17 C22 1.512(4) .
C18 C19 1.365(5) .
C19 C20 1.356(5) .
C20 C21 1.394(4) .
C21 C25 1.509(4) .
C22 C24 1.508(5) .
C22 C23 1.529(5) .
C25 C27 1.524(5) .
C25 C26 1.526(5) .
C29 C30 1.312(7) .
C29 C34 1.382(7) .
C30 C31 1.402(8) .
C31 C32 1.353(13) .
C32 C33 1.367(13) .
C33 C34 1.379(9) .
Pd2 C35 1.950(3) .
Pd2 N9 2.109(2) .
Pd2 Cl3 2.2715(10) .
Pd2 Cl4 2.2813(10) .
N7 C35 1.352(3) .
N7 C36 1.378(3) .
N7 C38 1.445(3) .
N8 C35 1.351(3) .
N8 C37 1.386(3) .
N8 C50 1.439(3) .
N9 C62 1.306(4) .
N9 N10 1.363(4) .
N10 N11 1.287(4) .
N11 N12 1.354(4) .
N12 C62 1.324(4) .
N12 C63 1.431(4) .
C36 C37 1.320(4) .
C38 C43 1.383(4) .
C38 C39 1.398(4) .
C39 C40 1.381(4) .
C39 C44 1.510(5) .
C40 C41 1.361(6) .
C41 C42 1.368(6) .
C42 C43 1.396(4) .
C43 C47 1.516(5) .
C44 C46 1.523(5) .
C44 C45 1.523(5) .
C47 C49 1.522(5) .
C47 C48 1.527(5) .
C50 C55 1.391(5) .
C50 C51 1.393(5) .
C51 C52 1.401(5) .
C51 C56 1.501(5) .
C52 C53 1.375(6) .
C53 C54 1.340(6) .
C54 C55 1.391(5) .
C55 C59 1.480(5) .
C56 C57 1.529(5) .
C56 C58 1.536(5) .
C59 C61 1.510(7) .
C59 C60 1.527(7) .
C63 C64 1.357(6) .
C63 C68 1.374(5) .
C64 C65 1.389(6) .
C65 C66 1.383(7) .
C66 C67 1.344(7) .
C67 C68 1.378(6) .
C69 Cl5 1.709(16) .
C69 Cl6 1.714(16) .
Cl5 Cl5 1.60(3) 2_757
